data_4326578
loop_
_publ_author_name
'Arpita Saha'
'Michael Thompson'
'Khalil A. Abboud'
'Wolfgang Wernsdorfer'
'George Christou'

_publ_section_title
;
 Family of Double-Cubane Mn4Ln2 (Ln = Gd, Tb, Dy, Ho) and Mn4Y2 Complexes:
 A New Mn4Tb2 Single-Molecule Magnet
;
_journal_name_full 'Inorganic Chemistry'
_journal_page_first 10476
_journal_page_last 10485
_journal_paper_doi 10.1021/ic201683p
_journal_volume 50
_journal_year 2011
_chemical_formula_sum 'C56 H103 Gd2 Mn4 N9 O28'
_chemical_formula_weight 1884.73
_chemical_name_systematic
; 
 ? 
;
_space_group_IT_number 15
_symmetry_cell_setting monoclinic
_symmetry_space_group_name_Hall '-C 2yc'
_symmetry_space_group_name_H-M 'C 1 2/c 1'
_atom_sites_solution_hydrogens geom
_atom_sites_solution_primary direct
_atom_sites_solution_secondary difmap
_audit_creation_method SHELXL-97
_audit_update_record
;
2010-09-07 # Formatted by publCIF
;
_cell_angle_alpha 90.00
_cell_angle_beta 104.651(9)
_cell_angle_gamma 90.00
_cell_formula_units_Z 4
_cell_length_a 24.733(4)
_cell_length_b 13.810(2)
_cell_length_c 22.262(4)
_cell_measurement_reflns_used 739
_cell_measurement_temperature 100(2)
_cell_measurement_theta_max 28.0
_cell_measurement_theta_min 2.0
_cell_volume 7357(2)
_computing_cell_refinement 'Bruker APEX2'
_computing_data_collection 'Bruker APEX2 (Bruker, 2008)'
_computing_data_reduction 'Bruker SAINT (Bruker, 2008)'
_computing_molecular_graphics 'Bruker SHELXTL'
_computing_publication_material 'Bruker SHELXTL'
_computing_structure_refinement 'Bruker SHELXTL'
_computing_structure_solution 'Bruker SHELXTL (Bruker, 2008)'
_diffrn_ambient_temperature 100(2)
_diffrn_measured_fraction_theta_full 0.998
_diffrn_measured_fraction_theta_max 0.998
_diffrn_measurement_device_type 'Bruker APEX-II CCD'
_diffrn_measurement_method '\w  and \f scans'
_diffrn_radiation_monochromator graphite
_diffrn_radiation_source 'fine-focus sealed tube'
_diffrn_radiation_type MoK\a
_diffrn_radiation_wavelength 0.71073
_diffrn_reflns_av_R_equivalents 0.2226
_diffrn_reflns_av_sigmaI/netI 0.4034
_diffrn_reflns_limit_h_max 32
_diffrn_reflns_limit_h_min -31
_diffrn_reflns_limit_k_max 17
_diffrn_reflns_limit_k_min -17
_diffrn_reflns_limit_l_max 28
_diffrn_reflns_limit_l_min -28
_diffrn_reflns_number 33866
_diffrn_reflns_theta_full 27.50
_diffrn_reflns_theta_max 27.50
_diffrn_reflns_theta_min 1.84
_exptl_absorpt_coefficient_mu 2.527
_exptl_absorpt_correction_T_max 0.7298
_exptl_absorpt_correction_T_min 0.5584
_exptl_absorpt_correction_type numerical
_exptl_absorpt_process_details 'based on measured indexed crystal faces, Bruker SHELXTL  v6.14 (Bruker 2008)'
_exptl_crystal_colour brown
_exptl_crystal_density_diffrn 1.702
_exptl_crystal_density_meas 0
_exptl_crystal_description blocks
_exptl_crystal_F_000 3816
_exptl_crystal_size_max 0.26
_exptl_crystal_size_mid 0.14
_exptl_crystal_size_min 0.13
_refine_diff_density_max 2.687
_refine_diff_density_min -4.802
_refine_diff_density_rms 0.399
_refine_ls_extinction_coef 0.00013(3)
_refine_ls_extinction_expression Fc^*^=kFc[1+0.001xFc^2^\l^3^/sin(2\q)]^-1/4^
_refine_ls_extinction_method SHELXL
_refine_ls_goodness_of_fit_ref 1.196
_refine_ls_hydrogen_treatment constr
_refine_ls_matrix_type full
_refine_ls_number_parameters 448
_refine_ls_number_reflns 8436
_refine_ls_number_restraints 0
_refine_ls_restrained_S_all 1.196
_refine_ls_R_factor_all 0.1363
_refine_ls_R_factor_gt 0.0368
_refine_ls_shift/su_max 0.002
_refine_ls_shift/su_mean 0.000
_refine_ls_structure_factor_coef Fsqd
_refine_ls_weighting_details 'calc w=1/[\s^2^(Fo^2^)+(0.0374P)^2^+30.2792P] where P=(Fo^2^+2Fc^2^)/3'
_refine_ls_weighting_scheme calc
_refine_ls_wR_factor_gt 0.0901
_refine_ls_wR_factor_ref 0.1102
_reflns_number_gt 5716
_reflns_number_total 8436
_reflns_threshold_expression I>2\s(I)
_cod_data_source_file ic201683p_si_001_1.cif
_cod_data_source_block saha84
_cod_database_code 4326578

loop_
_symmetry_equiv_pos_as_xyz
'x, y, z'
'-x, y, -z+1/2'
'x+1/2, y+1/2, z'
'-x+1/2, y+1/2, -z+1/2'
'-x, -y, -z'
'x, -y, z-1/2'
'-x+1/2, -y+1/2, -z'
'x+1/2, -y+1/2, z-1/2'

loop_
_atom_site_label
_atom_site_type_symbol
_atom_site_fract_x
_atom_site_fract_y
_atom_site_fract_z
_atom_site_U_iso_or_equiv
_atom_site_adp_type
_atom_site_occupancy
_atom_site_symmetry_multiplicity
_atom_site_calc_flag
_atom_site_refinement_flags
_atom_site_disorder_assembly
_atom_site_disorder_group
Gd1 Gd 0.179504(10) 0.330677(17) 0.380263(10) 0.01579(8) Uani 1 1 d . . .
Mn1 Mn 0.26791(3) 0.10547(5) 0.41844(3) 0.01738(17) Uani 1 1 d . . .
Mn2 Mn 0.29785(3) 0.30283(5) 0.49179(3) 0.01604(16) Uani 1 1 d . . .
O1 O 0.27348(14) 0.2589(2) 0.39544(14) 0.0171(7) Uani 1 1 d . A .
O2 O 0.3628(4) 0.0832(9) 0.4515(4) 0.020(2) Uiso 0.454(18) 1 d P A 1
O2' O 0.3546(3) 0.0446(7) 0.4499(3) 0.0195(18) Uiso 0.546(18) 1 d P A 2
O3 O 0.26825(18) -0.0307(3) 0.48142(16) 0.0296(9) Uani 1 1 d . A .
O4 O 0.18335(15) 0.1593(2) 0.40811(14) 0.0163(7) Uani 1 1 d . . .
O5 O 0.22030(15) 0.3242(2) 0.48672(14) 0.0160(7) Uani 1 1 d . . .
O6 O 0.24295(15) 0.4610(3) 0.38850(15) 0.0200(7) Uani 1 1 d . . .
O7 O 0.31653(16) 0.4336(3) 0.46872(15) 0.0249(8) Uani 1 1 d . . .
O8 O 0.14253(16) 0.4793(3) 0.42831(15) 0.0232(8) Uani 1 1 d . . .
O9 O 0.11599(16) 0.4573(3) 0.32725(15) 0.0238(8) Uani 1 1 d . . .
O10 O 0.09331(14) 0.2922(3) 0.40723(15) 0.0197(7) Uani 1 1 d . . .
O11 O 0.12319(16) 0.2244(3) 0.50076(16) 0.0288(9) Uani 1 1 d . . .
O12 O 0.19488(16) 0.3476(3) 0.27425(15) 0.0246(8) Uani 1 1 d . . .
O13 O 0.12806(18) 0.2517(3) 0.28135(16) 0.0270(9) Uani 1 1 d . . .
O14 O 0.1355(2) 0.2974(3) 0.19000(16) 0.0370(11) Uani 1 1 d . . .
N1 N 0.30312(19) 0.1016(3) 0.32845(18) 0.0210(9) Uani 1 1 d . A .
N2 N 0.21483(19) -0.0159(3) 0.35798(18) 0.0211(9) Uani 1 1 d . A .
N3 N 0.15267(19) 0.2995(3) 0.24667(18) 0.0210(9) Uani 1 1 d . A .
C1 C 0.2425(2) -0.0456(4) 0.3088(2) 0.0235(11) Uani 1 1 d . . .
H1A H 0.2152 -0.0802 0.2754 0.028 Uiso 1 1 calc R A .
H1B H 0.2736 -0.0906 0.3266 0.028 Uiso 1 1 calc R . .
C2 C 0.2651(2) 0.0424(4) 0.2814(2) 0.0237(11) Uani 1 1 d . A .
H2A H 0.2851 0.0201 0.2506 0.028 Uiso 1 1 calc R . .
H2B H 0.2333 0.0831 0.2592 0.028 Uiso 1 1 calc R . .
C3 C 0.3031(2) 0.2029(4) 0.3066(2) 0.0210(11) Uani 1 1 d . . .
H3A H 0.2670 0.2163 0.2763 0.025 Uiso 1 1 calc R A .
H3B H 0.3330 0.2107 0.2847 0.025 Uiso 1 1 calc R . .
C4 C 0.3117(2) 0.2760(4) 0.3584(2) 0.0198(10) Uani 1 1 d . A .
H4A H 0.3505 0.2713 0.3846 0.024 Uiso 1 1 calc R . .
H4B H 0.3061 0.3421 0.3408 0.024 Uiso 1 1 calc R . .
C5 C 0.1602(2) 0.0303(4) 0.3322(2) 0.0232(11) Uani 1 1 d . . .
H5A H 0.1318 -0.0203 0.3163 0.028 Uiso 1 1 calc R A .
H5B H 0.1625 0.0725 0.2970 0.028 Uiso 1 1 calc R . .
C6 C 0.1421(2) 0.0906(4) 0.3815(2) 0.0201(10) Uani 1 1 d . A .
H6A H 0.1066 0.1243 0.3622 0.024 Uiso 1 1 calc R . .
H6B H 0.1354 0.0473 0.4143 0.024 Uiso 1 1 calc R . .
C7 C 0.2090(2) -0.1023(4) 0.3951(2) 0.0237(12) Uani 1 1 d . . .
H7A H 0.2023 -0.1601 0.3679 0.028 Uiso 1 1 calc R A .
H7B H 0.1764 -0.0940 0.4128 0.028 Uiso 1 1 calc R . .
C8 C 0.2606(2) -0.1177(4) 0.4467(2) 0.0209(11) Uani 1 1 d . A .
H8A H 0.2555 -0.1731 0.4730 0.025 Uiso 1 1 calc R . .
H8B H 0.2932 -0.1307 0.4297 0.025 Uiso 1 1 calc R . .
C9 C 0.3563(5) 0.0463(10) 0.3441(5) 0.012(2) Uiso 0.454(18) 1 d P A 1
H9A H 0.3503 -0.0141 0.3193 0.014 Uiso 0.454(18) 1 calc PR A 1
H9B H 0.3846 0.0848 0.3300 0.014 Uiso 0.454(18) 1 calc PR A 1
C10 C 0.3797(6) 0.0204(10) 0.4070(5) 0.023(3) Uiso 0.454(18) 1 d P A 1
H10A H 0.4209 0.0218 0.4153 0.028 Uiso 0.454(18) 1 calc PR A 1
H10B H 0.3685 -0.0468 0.4135 0.028 Uiso 0.454(18) 1 calc PR A 1
C9' C 0.3639(5) 0.0777(11) 0.3470(5) 0.026(3) Uiso 0.546(18) 1 d P A 2
H9'A H 0.3692 0.0165 0.3261 0.032 Uiso 0.546(18) 1 calc PR A 2
H9'B H 0.3839 0.1289 0.3302 0.032 Uiso 0.546(18) 1 calc PR A 2
C10' C 0.3903(5) 0.0675(9) 0.4101(4) 0.024(2) Uiso 0.546(18) 1 d P A 2
H10C H 0.4102 0.1285 0.4249 0.028 Uiso 0.546(18) 1 calc PR A 2
H10D H 0.4188 0.0158 0.4146 0.028 Uiso 0.546(18) 1 calc PR A 2
C11 C 0.2888(2) 0.4841(4) 0.4230(2) 0.0192(10) Uani 1 1 d . A .
C12 C 0.3174(2) 0.5766(4) 0.4086(2) 0.0220(11) Uani 1 1 d . . .
C13 C 0.3517(2) 0.5447(4) 0.3626(2) 0.0243(11) Uani 1 1 d . A .
H13A H 0.3802 0.4978 0.3829 0.036 Uiso 1 1 calc R . .
H13B H 0.3698 0.6014 0.3497 0.036 Uiso 1 1 calc R . .
H13C H 0.3267 0.5147 0.3260 0.036 Uiso 1 1 calc R . .
C14 C 0.3565(3) 0.6207(4) 0.4662(2) 0.0320(14) Uani 1 1 d . A .
H14A H 0.3347 0.6414 0.4951 0.048 Uiso 1 1 calc R . .
H14B H 0.3757 0.6767 0.4542 0.048 Uiso 1 1 calc R . .
H14C H 0.3841 0.5722 0.4864 0.048 Uiso 1 1 calc R . .
C15 C 0.2727(2) 0.6510(4) 0.3779(2) 0.0248(12) Uani 1 1 d . A .
H15A H 0.2516 0.6709 0.4077 0.037 Uiso 1 1 calc R . .
H15B H 0.2471 0.6218 0.3415 0.037 Uiso 1 1 calc R . .
H15C H 0.2908 0.7077 0.3651 0.037 Uiso 1 1 calc R . .
C16 C 0.1164(2) 0.5087(4) 0.3741(2) 0.0234(11) Uani 1 1 d . A .
C17 C 0.0841(3) 0.6029(4) 0.3666(2) 0.0272(12) Uani 1 1 d . . .
C18 C 0.1092(3) 0.6715(4) 0.4207(3) 0.0334(14) Uani 1 1 d . A .
H18A H 0.1082 0.6404 0.4600 0.050 Uiso 1 1 calc R . .
H18B H 0.0876 0.7316 0.4158 0.050 Uiso 1 1 calc R . .
H18C H 0.1481 0.6861 0.4209 0.050 Uiso 1 1 calc R . .
C19 C 0.0862(4) 0.6518(5) 0.3054(3) 0.051(2) Uani 1 1 d . A .
H19A H 0.1251 0.6670 0.3061 0.076 Uiso 1 1 calc R . .
H19B H 0.0642 0.7117 0.3002 0.076 Uiso 1 1 calc R . .
H19C H 0.0706 0.6080 0.2707 0.076 Uiso 1 1 calc R . .
C20 C 0.0234(3) 0.5789(6) 0.3649(4) 0.0493(18) Uani 1 1 d . A .
H20A H 0.0218 0.5476 0.4040 0.074 Uiso 1 1 calc R . .
H20B H 0.0081 0.5351 0.3302 0.074 Uiso 1 1 calc R . .
H20C H 0.0014 0.6387 0.3596 0.074 Uiso 1 1 calc R . .
C21 C 0.0849(2) 0.2553(4) 0.4548(2) 0.0194(10) Uani 1 1 d . A .
C22 C 0.0238(2) 0.2403(4) 0.4586(2) 0.0260(12) Uani 1 1 d . . .
C23 C 0.0217(3) 0.2126(6) 0.5237(3) 0.050(2) Uani 1 1 d . A .
H23A H -0.0173 0.2034 0.5250 0.075 Uiso 1 1 calc R . .
H23B H 0.0386 0.2641 0.5526 0.075 Uiso 1 1 calc R . .
H23C H 0.0425 0.1522 0.5356 0.075 Uiso 1 1 calc R . .
C24 C 0.0027(4) 0.1577(8) 0.4164(5) 0.085(4) Uani 1 1 d . A .
H24A H -0.0362 0.1442 0.4165 0.127 Uiso 1 1 calc R . .
H24B H 0.0256 0.1003 0.4307 0.127 Uiso 1 1 calc R . .
H24C H 0.0046 0.1741 0.3742 0.127 Uiso 1 1 calc R . .
C25 C -0.0080(3) 0.3318(6) 0.4401(4) 0.056(2) Uani 1 1 d . A .
H25A H -0.0467 0.3229 0.4423 0.084 Uiso 1 1 calc R . .
H25B H -0.0074 0.3487 0.3975 0.084 Uiso 1 1 calc R . .
H25C H 0.0093 0.3841 0.4683 0.084 Uiso 1 1 calc R . .
N4 N 0.0787(4) 0.1584(7) 0.7070(5) 0.095(4) Uani 1 1 d . . .
C26 C 0.0384(5) 0.1211(6) 0.6863(4) 0.067(3) Uani 1 1 d . . .
C27 C -0.0150(5) 0.0796(7) 0.6588(4) 0.067(3) Uani 1 1 d . . .
H27A H -0.0443 0.1266 0.6601 0.101 Uiso 1 1 calc R . .
H27B H -0.0201 0.0213 0.6818 0.101 Uiso 1 1 calc R . .
H27C H -0.0171 0.0624 0.6156 0.101 Uiso 1 1 calc R . .
N5 N 0.0000 0.1220(7) 0.2500 0.068(3) Uani 0.50 1 d P B 3
C28 C 0.0000 0.2063(8) 0.2500 0.050(3) Uani 0.50 1 d P B 3
C29 C 0.0000 0.3110(8) 0.2500 0.053(3) Uani 0.50 1 d P B 3
H29A H 0.0374 0.3350 0.2562 0.064 Uiso 0.50 1 d PR B 3
H29B H -0.0160 0.3338 0.2824 0.064 Uiso 0.50 1 d PR B 3
H29C H -0.0230 0.3338 0.2112 0.064 Uiso 0.50 1 d PR B 3

loop_
_atom_site_aniso_label
_atom_site_aniso_U_11
_atom_site_aniso_U_22
_atom_site_aniso_U_33
_atom_site_aniso_U_23
_atom_site_aniso_U_13
_atom_site_aniso_U_12
Gd1 0.01270(13) 0.02608(13) 0.00858(11) -0.00002(8) 0.00267(9) -0.00033(11)
Mn1 0.0155(4) 0.0273(4) 0.0098(3) -0.0005(3) 0.0039(3) 0.0016(3)
Mn2 0.0123(4) 0.0269(4) 0.0092(3) 0.0006(3) 0.0033(3) -0.0009(3)
O1 0.0135(17) 0.0287(17) 0.0100(14) 0.0002(13) 0.0047(14) -0.0013(16)
O3 0.036(3) 0.0281(19) 0.0205(18) -0.0044(15) -0.0009(18) 0.000(2)
O4 0.0140(17) 0.0236(16) 0.0113(14) -0.0023(12) 0.0029(14) -0.0021(15)
O5 0.0136(17) 0.0240(16) 0.0107(14) -0.0028(12) 0.0035(14) -0.0004(15)
O6 0.0185(19) 0.0276(17) 0.0139(15) -0.0006(14) 0.0042(15) -0.0030(17)
O7 0.021(2) 0.040(2) 0.0126(15) 0.0026(15) 0.0015(15) -0.0051(19)
O8 0.019(2) 0.034(2) 0.0144(15) 0.0011(14) 0.0016(15) 0.0043(18)
O9 0.023(2) 0.0297(18) 0.0163(16) -0.0028(14) 0.0006(16) 0.0048(19)
O10 0.0086(17) 0.0339(19) 0.0157(15) 0.0012(14) 0.0016(14) 0.0006(17)
O11 0.0154(19) 0.058(3) 0.0136(15) 0.0048(17) 0.0048(15) -0.001(2)
O12 0.021(2) 0.040(2) 0.0140(16) -0.0001(15) 0.0068(16) -0.0036(19)
O13 0.035(2) 0.0320(19) 0.0156(16) 0.0020(15) 0.0090(17) -0.005(2)
O14 0.050(3) 0.054(3) 0.0063(16) 0.0020(17) 0.0060(19) 0.001(3)
N1 0.017(2) 0.032(2) 0.0137(18) -0.0008(17) 0.0041(18) 0.001(2)
N2 0.022(2) 0.031(2) 0.0122(18) 0.0013(17) 0.0063(18) 0.002(2)
N3 0.014(2) 0.036(2) 0.0114(18) 0.0019(17) 0.0017(18) 0.006(2)
C1 0.028(3) 0.032(3) 0.012(2) -0.011(2) 0.009(2) -0.003(3)
C2 0.030(3) 0.030(3) 0.011(2) -0.0041(19) 0.005(2) -0.001(3)
C3 0.020(3) 0.031(3) 0.014(2) 0.0002(19) 0.006(2) -0.003(2)
C4 0.016(2) 0.032(3) 0.015(2) -0.0005(19) 0.009(2) -0.002(2)
C5 0.020(3) 0.035(3) 0.014(2) -0.001(2) 0.002(2) -0.002(3)
C6 0.014(2) 0.029(2) 0.017(2) 0.0020(19) 0.001(2) -0.002(2)
C7 0.025(3) 0.031(3) 0.016(2) 0.001(2) 0.007(2) 0.001(3)
C8 0.022(3) 0.025(2) 0.016(2) 0.0011(19) 0.005(2) 0.003(2)
C11 0.016(3) 0.030(2) 0.012(2) -0.0024(19) 0.005(2) -0.002(2)
C12 0.019(3) 0.033(3) 0.014(2) 0.001(2) 0.005(2) -0.001(2)
C13 0.021(3) 0.035(3) 0.019(2) 0.003(2) 0.007(2) -0.005(3)
C14 0.037(4) 0.041(3) 0.017(2) -0.001(2) 0.006(3) -0.017(3)
C15 0.027(3) 0.029(2) 0.020(2) 0.002(2) 0.009(2) -0.003(3)
C16 0.018(3) 0.036(3) 0.017(2) 0.006(2) 0.005(2) 0.008(3)
C17 0.031(3) 0.030(3) 0.022(2) 0.001(2) 0.008(2) 0.008(3)
C18 0.031(3) 0.036(3) 0.032(3) -0.002(2) 0.006(3) 0.006(3)
C19 0.080(6) 0.048(4) 0.032(3) 0.010(3) 0.026(4) 0.016(4)
C20 0.031(4) 0.062(5) 0.055(4) -0.003(4) 0.010(3) 0.007(4)
C21 0.006(2) 0.036(3) 0.015(2) -0.009(2) -0.0001(19) -0.002(2)
C22 0.005(2) 0.047(3) 0.025(2) -0.002(2) 0.002(2) -0.002(3)
C23 0.014(3) 0.095(6) 0.044(3) 0.028(4) 0.014(3) 0.004(4)
C24 0.040(5) 0.113(8) 0.109(8) -0.075(7) 0.032(6) -0.034(6)
C25 0.038(4) 0.075(5) 0.062(5) 0.021(4) 0.028(4) 0.005(4)
N4 0.092(7) 0.107(7) 0.104(7) -0.044(6) 0.056(7) -0.051(7)
C26 0.102(8) 0.059(5) 0.061(5) -0.013(4) 0.056(6) -0.019(6)
C27 0.093(8) 0.057(5) 0.054(5) 0.004(4) 0.023(5) -0.006(6)
N5 0.082(9) 0.044(5) 0.065(6) 0.000 -0.005(6) 0.000
C28 0.053(7) 0.055(6) 0.039(5) 0.000 0.005(5) 0.000
C29 0.057(8) 0.054(6) 0.051(6) 0.000 0.016(6) 0.000

loop_
_atom_type_symbol
_atom_type_description
_atom_type_scat_dispersion_real
_atom_type_scat_dispersion_imag
_atom_type_scat_source
C C 0.0033 0.0016 'International Tables Vol C Tables 4.2.6.8 and 6.1.1.4'
H H 0.0000 0.0000 'International Tables Vol C Tables 4.2.6.8 and 6.1.1.4'
N N 0.0061 0.0033 'International Tables Vol C Tables 4.2.6.8 and 6.1.1.4'
O O 0.0106 0.0060 'International Tables Vol C Tables 4.2.6.8 and 6.1.1.4'
Mn Mn 0.3368 0.7283 'International Tables Vol C Tables 4.2.6.8 and 6.1.1.4'
Gd Gd -0.1653 3.9035 'International Tables Vol C Tables 4.2.6.8 and 6.1.1.4'

loop_
_geom_angle_atom_site_label_1
_geom_angle_atom_site_label_2
_geom_angle_atom_site_label_3
_geom_angle
_geom_angle_site_symmetry_1
_geom_angle_site_symmetry_3
O5 Gd1 O6 80.92(11) . .
O5 Gd1 O10 85.48(11) . .
O6 Gd1 O10 139.32(11) . .
O5 Gd1 O4 74.09(11) . .
O6 Gd1 O4 137.35(12) . .
O10 Gd1 O4 72.79(11) . .
O5 Gd1 O9 125.32(11) . .
O6 Gd1 O9 79.98(13) . .
O10 Gd1 O9 77.14(12) . .
O4 Gd1 O9 142.60(13) . .
O5 Gd1 O1 72.26(10) . .
O6 Gd1 O1 73.25(11) . .
O10 Gd1 O1 137.47(11) . .
O4 Gd1 O1 66.52(11) . .
O9 Gd1 O1 145.12(10) . .
O5 Gd1 O12 146.63(12) . .
O6 Gd1 O12 75.22(11) . .
O10 Gd1 O12 127.66(12) . .
O4 Gd1 O12 109.00(11) . .
O9 Gd1 O12 73.11(11) . .
O1 Gd1 O12 78.68(11) . .
O5 Gd1 O13 150.75(11) . .
O6 Gd1 O13 125.51(10) . .
O10 Gd1 O13 80.69(11) . .
O4 Gd1 O13 77.23(12) . .
O9 Gd1 O13 76.42(12) . .
O1 Gd1 O13 101.36(12) . .
O12 Gd1 O13 51.14(12) . .
O5 Gd1 O8 73.57(11) . .
O6 Gd1 O8 70.19(11) . .
O10 Gd1 O8 69.20(12) . .
O4 Gd1 O8 131.24(9) . .
O9 Gd1 O8 51.76(11) . .
O1 Gd1 O8 132.92(12) . .
O12 Gd1 O8 118.13(11) . .
O13 Gd1 O8 123.83(13) . .
O5 Gd1 C16 99.78(13) . .
O6 Gd1 C16 72.32(14) . .
O10 Gd1 C16 72.53(13) . .
O4 Gd1 C16 145.14(12) . .
O9 Gd1 C16 25.54(13) . .
O1 Gd1 C16 145.48(14) . .
O12 Gd1 C16 94.86(12) . .
O13 Gd1 C16 100.43(15) . .
O8 Gd1 C16 26.27(13) . .
O5 Gd1 N3 164.04(11) . .
O6 Gd1 N3 99.62(12) . .
O10 Gd1 N3 103.53(12) . .
O4 Gd1 N3 95.76(12) . .
O9 Gd1 N3 70.12(11) . .
O1 Gd1 N3 92.52(11) . .
O12 Gd1 N3 25.46(12) . .
O13 Gd1 N3 25.99(12) . .
O8 Gd1 N3 121.79(12) . .
C16 Gd1 N3 95.52(13) . .
O5 Gd1 Mn2 33.96(8) . 7_556
O6 Gd1 Mn2 113.06(9) . 7_556
O10 Gd1 Mn2 68.45(9) . 7_556
O4 Gd1 Mn2 41.98(7) . 7_556
O9 Gd1 Mn2 139.44(7) . 7_556
O1 Gd1 Mn2 73.20(6) . 7_556
O12 Gd1 Mn2 146.18(9) . 7_556
O13 Gd1 Mn2 116.84(8) . 7_556
O8 Gd1 Mn2 94.96(7) . 7_556
C16 Gd1 Mn2 118.95(8) . 7_556
N3 Gd1 Mn2 137.73(9) . 7_556
O4 Mn1 O1 76.16(12) . .
O4 Mn1 O2' 167.92(17) . .
O1 Mn1 O2' 108.9(3) . .
O4 Mn1 O5 81.17(12) . 7_556
O1 Mn1 O5 78.66(11) . 7_556
O2' Mn1 O5 89.0(2) . 7_556
O4 Mn1 O2 163.1(3) . .
O1 Mn1 O2 94.9(3) . .
O2' Mn1 O2 14.3(2) . .
O5 Mn1 O2 83.0(2) 7_556 .
O4 Mn1 N2 78.42(14) . .
O1 Mn1 N2 128.22(14) . .
O2' Mn1 N2 105.3(3) . .
O5 Mn1 N2 139.73(11) 7_556 .
O2 Mn1 N2 118.0(3) . .
O4 Mn1 O3 101.26(13) . .
O1 Mn1 O3 157.52(12) . .
O2' Mn1 O3 69.8(2) . .
O5 Mn1 O3 78.87(12) 7_556 .
O2 Mn1 O3 81.5(3) . .
N2 Mn1 O3 71.66(14) . .
O4 Mn1 N1 117.74(14) . .
O1 Mn1 N1 76.51(12) . .
O2' Mn1 N1 74.33(18) . .
O5 Mn1 N1 143.42(14) 7_556 .
O2 Mn1 N1 72.8(2) . .
N2 Mn1 N1 76.74(13) . .
O3 Mn1 N1 122.62(14) . .
O4 Mn1 Mn2 44.92(8) . 7_556
O1 Mn1 Mn2 80.35(7) . 7_556
O2' Mn1 Mn2 124.03(16) . 7_556
O5 Mn1 Mn2 37.22(9) 7_556 7_556
O2 Mn1 Mn2 120.1(2) . 7_556
N2 Mn1 Mn2 110.48(9) . 7_556
O3 Mn1 Mn2 82.37(9) . 7_556
N1 Mn1 Mn2 154.52(11) . 7_556
O4 Mn1 Mn2 81.58(9) . .
O1 Mn1 Mn2 42.98(8) . .
O2' Mn1 Mn2 94.7(2) . .
O5 Mn1 Mn2 36.47(8) 7_556 .
O2 Mn1 Mn2 82.1(3) . .
N2 Mn1 Mn2 159.90(11) . .
O3 Mn1 Mn2 114.64(9) . .
N1 Mn1 Mn2 111.45(11) . .
Mn2 Mn1 Mn2 54.32(3) 7_556 .
O5 Mn2 O5 81.99(16) 7_556 .
O5 Mn2 O11 95.47(16) 7_556 7_556
O5 Mn2 O11 177.33(15) . 7_556
O5 Mn2 O7 179.41(13) 7_556 .
O5 Mn2 O7 98.12(15) . .
O11 Mn2 O7 84.43(17) 7_556 .
O5 Mn2 O1 88.07(13) 7_556 .
O5 Mn2 O1 87.78(13) . .
O11 Mn2 O1 92.98(13) 7_556 .
O7 Mn2 O1 91.35(13) . .
O5 Mn2 O4 88.15(12) 7_556 7_556
O5 Mn2 O4 88.58(13) . 7_556
O11 Mn2 O4 90.51(14) 7_556 7_556
O7 Mn2 O4 92.44(13) . 7_556
O1 Mn2 O4 175.08(12) . 7_556
O5 Mn2 Mn2 41.17(10) 7_556 7_556
O5 Mn2 Mn2 40.82(10) . 7_556
O11 Mn2 Mn2 136.63(13) 7_556 7_556
O7 Mn2 Mn2 138.93(12) . 7_556
O1 Mn2 Mn2 87.25(9) . 7_556
O4 Mn2 Mn2 87.83(9) 7_556 7_556
O5 Mn2 Mn1 91.08(8) 7_556 7_556
O5 Mn2 Mn1 45.91(9) . 7_556
O11 Mn2 Mn1 133.63(11) 7_556 7_556
O7 Mn2 Mn1 89.41(9) . 7_556
O1 Mn2 Mn1 133.17(9) . 7_556
O4 Mn2 Mn1 43.78(9) 7_556 7_556
Mn2 Mn2 Mn1 63.25(3) 7_556 7_556
O5 Mn2 Mn1 45.30(9) 7_556 .
O5 Mn2 Mn1 90.13(10) . .
O11 Mn2 Mn1 88.65(13) 7_556 .
O7 Mn2 Mn1 134.11(10) . .
O1 Mn2 Mn1 43.71(9) . .
O4 Mn2 Mn1 133.02(9) 7_556 .
Mn2 Mn2 Mn1 62.43(3) 7_556 .
Mn1 Mn2 Mn1 125.68(3) 7_556 .
O5 Mn2 Gd1 43.21(10) 7_556 7_556
O5 Mn2 Gd1 94.90(9) . 7_556
O11 Mn2 Gd1 82.65(10) 7_556 7_556
O7 Mn2 Gd1 137.32(11) . 7_556
O1 Mn2 Gd1 129.74(9) . 7_556
O4 Mn2 Gd1 47.36(8) 7_556 7_556
Mn2 Mn2 Gd1 64.89(3) 7_556 7_556
Mn1 Mn2 Gd1 71.37(2) 7_556 7_556
Mn1 Mn2 Gd1 86.05(2) . 7_556
O5 Mn2 Gd1 94.30(12) 7_556 .
O5 Mn2 Gd1 42.60(9) . .
O11 Mn2 Gd1 138.83(10) 7_556 .
O7 Mn2 Gd1 85.41(12) . .
O1 Mn2 Gd1 47.52(9) . .
O4 Mn2 Gd1 129.73(9) 7_556 .
Mn2 Mn2 Gd1 63.90(3) 7_556 .
Mn1 Mn2 Gd1 85.95(3) 7_556 .
Mn1 Mn2 Gd1 70.72(2) . .
Gd1 Mn2 Gd1 128.79(2) 7_556 .
C4 O1 Mn2 117.9(3) . .
C4 O1 Mn1 112.7(3) . .
Mn2 O1 Mn1 93.31(12) . .
C4 O1 Gd1 126.5(3) . .
Mn2 O1 Gd1 92.26(10) . .
Mn1 O1 Gd1 107.89(12) . .
C10 O2 Mn1 107.9(8) . .
C10' O2' Mn1 114.5(6) . .
C8 O3 Mn1 112.0(3) . .
C6 O4 Mn1 112.9(3) . .
C6 O4 Mn2 121.7(2) . 7_556
Mn1 O4 Mn2 91.30(14) . 7_556
C6 O4 Gd1 124.6(3) . .
Mn1 O4 Gd1 109.42(13) . .
Mn2 O4 Gd1 90.65(11) 7_556 .
Mn2 O5 Mn2 98.01(16) 7_556 .
Mn2 O5 Mn1 98.24(12) 7_556 7_556
Mn2 O5 Mn1 96.88(15) . 7_556
Mn2 O5 Gd1 102.83(15) 7_556 .
Mn2 O5 Gd1 103.61(11) . .
Mn1 O5 Gd1 148.03(16) 7_556 .
C11 O6 Gd1 136.8(3) . .
C11 O7 Mn2 126.5(4) . .
C16 O8 Gd1 90.5(3) . .
C16 O9 Gd1 97.7(3) . .
C21 O10 Gd1 130.7(3) . .
C21 O11 Mn2 130.9(2) . 7_556
N3 O12 Gd1 96.1(2) . .
N3 O13 Gd1 95.3(3) . .
C2 N1 C3 110.1(4) . .
C2 N1 C9 104.5(6) . .
C3 N1 C9 119.4(6) . .
C2 N1 C9' 119.6(6) . .
C3 N1 C9' 102.6(7) . .
C9 N1 C9' 18.2(5) . .
C2 N1 Mn1 108.0(3) . .
C3 N1 Mn1 106.6(2) . .
C9 N1 Mn1 107.8(4) . .
C9' N1 Mn1 109.2(4) . .
C5 N2 C7 110.9(4) . .
C5 N2 C1 112.3(4) . .
C7 N2 C1 108.5(4) . .
C5 N2 Mn1 103.9(3) . .
C7 N2 Mn1 112.1(3) . .
C1 N2 Mn1 109.1(3) . .
O14 N3 O12 122.9(4) . .
O14 N3 O13 121.0(5) . .
O12 N3 O13 116.1(4) . .
O14 N3 Gd1 170.2(4) . .
O12 N3 Gd1 58.46(19) . .
O13 N3 Gd1 58.7(2) . .
N2 C1 C2 110.9(4) . .
N2 C1 H1A 109.5 . .
C2 C1 H1A 109.5 . .
N2 C1 H1B 109.5 . .
C2 C1 H1B 109.5 . .
H1A C1 H1B 108.0 . .
N1 C2 C1 113.1(4) . .
N1 C2 H2A 109.0 . .
C1 C2 H2A 109.0 . .
N1 C2 H2B 109.0 . .
C1 C2 H2B 109.0 . .
H2A C2 H2B 107.8 . .
N1 C3 C4 113.1(4) . .
N1 C3 H3A 109.0 . .
C4 C3 H3A 109.0 . .
N1 C3 H3B 109.0 . .
C4 C3 H3B 109.0 . .
H3A C3 H3B 107.8 . .
O1 C4 C3 110.3(4) . .
O1 C4 H4A 109.6 . .
C3 C4 H4A 109.6 . .
O1 C4 H4B 109.6 . .
C3 C4 H4B 109.6 . .
H4A C4 H4B 108.1 . .
N2 C5 C6 111.3(4) . .
N2 C5 H5A 109.4 . .
C6 C5 H5A 109.4 . .
N2 C5 H5B 109.4 . .
C6 C5 H5B 109.4 . .
H5A C5 H5B 108.0 . .
O4 C6 C5 110.8(4) . .
O4 C6 H6A 109.5 . .
C5 C6 H6A 109.5 . .
O4 C6 H6B 109.5 . .
C5 C6 H6B 109.5 . .
H6A C6 H6B 108.1 . .
N2 C7 C8 111.0(4) . .
N2 C7 H7A 109.4 . .
C8 C7 H7A 109.4 . .
N2 C7 H7B 109.4 . .
C8 C7 H7B 109.4 . .
H7A C7 H7B 108.0 . .
O3 C8 C7 105.6(4) . .
O3 C8 H8A 110.6 . .
C7 C8 H8A 110.6 . .
O3 C8 H8B 110.6 . .
C7 C8 H8B 110.6 . .
H8A C8 H8B 108.7 . .
C10 C9 N1 118.4(7) . .
C10 C9 H9A 107.7 . .
N1 C9 H9A 107.7 . .
C10 C9 H9B 107.7 . .
N1 C9 H9B 107.7 . .
H9A C9 H9B 107.1 . .
C9 C10 O2 114.(1) . .
C9 C10 H10A 108.7 . .
O2 C10 H10A 108.7 . .
C9 C10 H10B 108.7 . .
O2 C10 H10B 108.7 . .
H10A C10 H10B 107.6 . .
C10' C9' N1 118.9(8) . .
C10' C9' H9'A 107.6 . .
N1 C9' H9'A 107.6 . .
C10' C9' H9'B 107.6 . .
N1 C9' H9'B 107.6 . .
H9'A C9' H9'B 107.0 . .
C9' C10' O2' 116.(1) . .
C9' C10' H10C 108.3 . .
O2' C10' H10C 108.3 . .
C9' C10' H10D 108.3 . .
O2' C10' H10D 108.3 . .
H10C C10' H10D 107.4 . .
O6 C11 O7 125.0(5) . .
O6 C11 C12 118.9(5) . .
O7 C11 C12 115.9(5) . .
C14 C12 C11 112.6(4) . .
C14 C12 C15 109.8(5) . .
C11 C12 C15 109.4(4) . .
C14 C12 C13 109.4(4) . .
C11 C12 C13 105.1(4) . .
C15 C12 C13 110.5(4) . .
C12 C13 H13A 109.5 . .
C12 C13 H13B 109.5 . .
H13A C13 H13B 109.5 . .
C12 C13 H13C 109.5 . .
H13A C13 H13C 109.5 . .
H13B C13 H13C 109.5 . .
C12 C14 H14A 109.5 . .
C12 C14 H14B 109.5 . .
H14A C14 H14B 109.5 . .
C12 C14 H14C 109.5 . .
H14A C14 H14C 109.5 . .
H14B C14 H14C 109.5 . .
C12 C15 H15A 109.5 . .
C12 C15 H15B 109.5 . .
H15A C15 H15B 109.5 . .
C12 C15 H15C 109.5 . .
H15A C15 H15C 109.5 . .
H15B C15 H15C 109.5 . .
O9 C16 O8 119.8(5) . .
O9 C16 C17 119.9(5) . .
O8 C16 C17 120.2(4) . .
O9 C16 Gd1 56.8(3) . .
O8 C16 Gd1 63.2(3) . .
C17 C16 Gd1 176.1(3) . .
C16 C17 C20 107.8(5) . .
C16 C17 C19 110.0(4) . .
C20 C17 C19 109.1(6) . .
C16 C17 C18 110.2(5) . .
C20 C17 C18 110.6(4) . .
C19 C17 C18 109.1(5) . .
C17 C18 H18A 109.5 . .
C17 C18 H18B 109.5 . .
H18A C18 H18B 109.5 . .
C17 C18 H18C 109.5 . .
H18A C18 H18C 109.5 . .
H18B C18 H18C 109.5 . .
C17 C19 H19A 109.5 . .
C17 C19 H19B 109.5 . .
H19A C19 H19B 109.5 . .
C17 C19 H19C 109.5 . .
H19A C19 H19C 109.5 . .
H19B C19 H19C 109.5 . .
C17 C20 H20A 109.5 . .
C17 C20 H20B 109.5 . .
H20A C20 H20B 109.5 . .
C17 C20 H20C 109.5 . .
H20A C20 H20C 109.5 . .
H20B C20 H20C 109.5 . .
O10 C21 O11 124.7(4) . .
O10 C21 C22 118.7(4) . .
O11 C21 C22 116.6(4) . .
C24 C22 C25 113.5(7) . .
C24 C22 C23 108.6(7) . .
C25 C22 C23 109.7(5) . .
C24 C22 C21 105.1(4) . .
C25 C22 C21 108.9(5) . .
C23 C22 C21 110.9(5) . .
C22 C23 H23A 109.5 . .
C22 C23 H23B 109.5 . .
H23A C23 H23B 109.5 . .
C22 C23 H23C 109.5 . .
H23A C23 H23C 109.5 . .
H23B C23 H23C 109.5 . .
C22 C24 H24A 109.5 . .
C22 C24 H24B 109.5 . .
H24A C24 H24B 109.5 . .
C22 C24 H24C 109.5 . .
H24A C24 H24C 109.5 . .
H24B C24 H24C 109.5 . .
C22 C25 H25A 109.5 . .
C22 C25 H25B 109.5 . .
H25A C25 H25B 109.5 . .
C22 C25 H25C 109.5 . .
H25A C25 H25C 109.5 . .
H25B C25 H25C 109.5 . .
N4 C26 C27 176.1(12) . .
C26 C27 H27A 109.5 . .
C26 C27 H27B 109.5 . .
H27A C27 H27B 109.5 . .
C26 C27 H27C 109.5 . .
H27A C27 H27C 109.5 . .
H27B C27 H27C 109.5 . .
N5 C28 C29 180.000(2) . .
C28 C29 H29A 110.2 . .
C28 C29 H29B 109.2 . .
H29A C29 H29B 110.2 . .
C28 C29 H29C 109.2 . .
H29A C29 H29C 110.2 . .
H29B C29 H29C 107.9 . .

loop_
_geom_bond_atom_site_label_1
_geom_bond_atom_site_label_2
_geom_bond_distance
_geom_bond_site_symmetry_2
Gd1 O5 2.331(3) .
Gd1 O6 2.364(3) .
Gd1 O10 2.415(3) .
Gd1 O4 2.442(3) .
Gd1 O9 2.445(4) .
Gd1 O1 2.470(3) .
Gd1 O12 2.495(3) .
Gd1 O13 2.498(4) .
Gd1 O8 2.586(3) .
Gd1 C16 2.897(5) .
Gd1 N3 2.911(4) .
Gd1 Mn2 3.3195(8) 7_556
Mn1 O4 2.176(3) .
Mn1 O1 2.192(3) .
Mn1 O2' 2.243(7) .
Mn1 O5 2.275(3) 7_556
Mn1 O2 2.296(9) .
Mn1 N2 2.335(5) .
Mn1 O3 2.344(4) .
Mn1 N1 2.379(3) .
Mn1 Mn2 3.1442(9) 7_556
Mn1 Mn2 3.1673(11) .
Mn2 O5 1.902(3) 7_556
Mn2 O5 1.916(3) .
Mn2 O11 1.954(4) 7_556
Mn2 O7 1.964(4) .
Mn2 O1 2.163(3) .
Mn2 O4 2.221(3) 7_556
Mn2 Mn2 2.8813(14) 7_556
Mn2 Mn1 3.1442(9) 7_556
Mn2 Gd1 3.3195(8) 7_556
O1 C4 1.422(4) .
O2 C10 1.454(13) .
O2' C10' 1.435(11) .
O3 C8 1.415(6) .
O4 C6 1.410(6) .
O4 Mn2 2.221(3) 7_556
O5 Mn2 1.902(3) 7_556
O5 Mn1 2.275(3) 7_556
O6 C11 1.239(6) .
O7 C11 1.281(6) .
O8 C16 1.282(7) .
O9 C16 1.260(6) .
O10 C21 1.240(5) .
O11 C21 1.279(6) .
O11 Mn2 1.954(4) 7_556
O12 N3 1.258(6) .
O13 N3 1.281(5) .
O14 N3 1.225(6) .
N1 C2 1.467(7) .
N1 C3 1.481(6) .
N1 C9 1.485(12) .
N1 C9' 1.492(13) .
N2 C5 1.473(7) .
N2 C7 1.480(6) .
N2 C1 1.488(5) .
C1 C2 1.528(7) .
C1 H1A 0.9900 .
C1 H1B 0.9900 .
C2 H2A 0.9900 .
C2 H2B 0.9900 .
C3 C4 1.507(6) .
C3 H3A 0.9900 .
C3 H3B 0.9900 .
C4 H4A 0.9900 .
C4 H4B 0.9900 .
C5 C6 1.532(6) .
C5 H5A 0.9900 .
C5 H5B 0.9900 .
C6 H6A 0.9900 .
C6 H6B 0.9900 .
C7 C8 1.499(8) .
C7 H7A 0.9900 .
C7 H7B 0.9900 .
C8 H8A 0.9900 .
C8 H8B 0.9900 .
C9 C10 1.420(16) .
C9 H9A 0.9900 .
C9 H9B 0.9900 .
C10 H10A 0.9900 .
C10 H10B 0.9900 .
C9' C10' 1.399(16) .
C9' H9'A 0.9900 .
C9' H9'B 0.9900 .
C10' H10C 0.9900 .
C10' H10D 0.9900 .
C11 C12 1.532(7) .
C12 C14 1.525(8) .
C12 C15 1.536(8) .
C12 C13 1.551(6) .
C13 H13A 0.9800 .
C13 H13B 0.9800 .
C13 H13C 0.9800 .
C14 H14A 0.9800 .
C14 H14B 0.9800 .
C14 H14C 0.9800 .
C15 H15A 0.9800 .
C15 H15B 0.9800 .
C15 H15C 0.9800 .
C16 C17 1.513(7) .
C17 C20 1.529(9) .
C17 C19 1.533(7) .
C17 C18 1.536(8) .
C18 H18A 0.9800 .
C18 H18B 0.9800 .
C18 H18C 0.9800 .
C19 H19A 0.9800 .
C19 H19B 0.9800 .
C19 H19C 0.9800 .
C20 H20A 0.9800 .
C20 H20B 0.9800 .
C20 H20C 0.9800 .
C21 C22 1.548(6) .
C22 C24 1.486(10) .
C22 C25 1.491(10) .
C22 C23 1.511(7) .
C23 H23A 0.9800 .
C23 H23B 0.9800 .
C23 H23C 0.9800 .
C24 H24A 0.9800 .
C24 H24B 0.9800 .
C24 H24C 0.9800 .
C25 H25A 0.9800 .
C25 H25B 0.9800 .
C25 H25C 0.9800 .
N4 C26 1.114(13) .
C26 C27 1.427(15) .
C27 H27A 0.9800 .
C27 H27B 0.9800 .
C27 H27C 0.9800 .
N5 C28 1.164(15) .
C28 C29 1.446(15) .
C29 H29A 0.9600 .
C29 H29B 0.9600 .
C29 H29C 0.9599 .
